data_7720677
loop_
_publ_author_name
'Bazaga-Garc&#xed;a, Montse'
'Colodrero, Rosario M. P.'
'V&#xed;lchez-C&#xf3;zar, &#xc1;lvaro'
'Olivera-Pastor, Pascual'
'Cecilia, Juan A.'
'Kurowski, &#x141;ukasz'
'Zar&#x119;ba, Jan K'
'Cabeza, Aurelio'

_publ_section_title
;
 Structural characterization, proton conductivity and furfural catalysis
 of novel polyfunctional zirconium phosphonates.
;
_journal_issue 14
_journal_name_full 'Dalton transactions (Cambridge, England : 2003)'
_journal_page_first 5667
_journal_page_last 5678
_journal_paper_doi 10.1039/d5dt02947c
_journal_volume 55
_journal_year 2026
_chemical_formula_moiety 'C12 F2 N2 O10 P2 Zr'
_chemical_formula_sum 'C12 F2 N2 O10 P2 Zr'
_chemical_formula_weight 523.3
_space_group_crystal_system monoclinic
_space_group_IT_number 14
_space_group_name_Hall '-P 2ybc'
_space_group_name_H-M_alt 'P 1 21/c 1'
_audit_creation_date 2023-06-20T12:54
_audit_creation_method 'created in GSAS-II'
_audit_update_record
;
2023-10-25 deposited with the CCDC.	2026-03-11 downloaded from the CCDC.
;
_cell_angle_alpha 90
_cell_angle_beta 90.9414(19)
_cell_angle_gamma 90
_cell_formula_units_Z 2
_cell_length_a 5.24914(16)
_cell_length_b 14.8202(5)
_cell_length_c 10.6344(4)
_cell_measurement_temperature 300
_cell_volume 827.17(5)
_computing_structure_refinement 'GSAS-II (Toby & Von Dreele, J. Appl. Cryst. 46, 544-549, 2013)'
_diffrn_ambient_pressure 100
_diffrn_ambient_temperature 300
_diffrn_measurement_device_type 'Bruker D8 DISCOVER'
_diffrn_radiation_polarisn_ratio 0.8800
_diffrn_radiation_probe x-ray
_diffrn_radiation_type 'Mo K\a~1~'
_diffrn_radiation_wavelength 0.70930
_diffrn_source 'sealed x-ray tube'
_diffrn_source_type 'Bruker D8 DISCOVER'
_exptl_crystal_density_diffrn 2.1010
_exptl_crystal_description polycrystalline
_pd_block_id 2023-06-20T12:54|Zr-PNA_1-1|noname|BrukerD8Discover
_pd_calc_method 'Rietveld Refinement'
_pd_instr_location ' ?'
_pd_meas_2theta_range_inc 0.01670
_pd_meas_2theta_range_max 49.98910
_pd_meas_2theta_range_min 1.32530
_pd_phase_name Zr-PNA_1-1_Cap05
_pd_proc_2theta_range_inc 0.01670
_pd_proc_2theta_range_max 49.95740
_pd_proc_2theta_range_min 1.29360
_pd_proc_info_datetime 2023-06-20T12:54
_pd_proc_info_excluded_regions ' ?'
_pd_proc_ls_background_function
;
Background function: "lin interpolate" function with 16 terms:
    1.211(7)e5, 1.040(5)e5, 8.52(4)e4, 6.77(5)e4, 4.14(4)e4, 
    3.24(4)e4, 2.82(3)e4, 2.58(3)e4, 2.45(3)e4, 2.328(27)e4, 
    2.201(28)e4, 1.930(28)e4, 1.874(28)e4, 1.696(25)e4, 1.59(3)e4, 
    1.55(4)e4, 
;
_pd_proc_ls_pref_orient_corr 'March-Dollase correction coef. = 1.000 axis = [0, 0, 1]'
_pd_proc_ls_profile_function
;
Finger-Cox-Jephcoat function parameters U, V, W, X, Y, SH/L:
  peak variance(Gauss) = Utan(Th)^2^+Vtan(Th)+W:
  peak HW(Lorentz) = X/cos(Th)+Ytan(Th); SH/L = S/L+H/L
  U, V, W in (centideg)^2^, X & Y in centideg
    13.392, -6.480, 2.825, 0.207, 5.156, 0.040, 

;
_pd_proc_ls_prof_R_factor 0.03761
_pd_proc_ls_prof_wR_expected 0.00399
_pd_proc_ls_prof_wR_factor 0.05479
_pd_proc_number_of_points 2915
_pd_spec_mounting ' ?'
_refine_ls_goodness_of_fit_all 14.329
_refine_ls_matrix_type full
_refine_ls_number_parameters 71
_refine_ls_R_Fsqd_factor 0.04424
_refine_ls_shift/su_max 0.0468
_refine_ls_wR_factor_obs 0.05650
_reflns_d_resolution_high 0.840
_reflns_d_resolution_low 8.639
_reflns_limit_h_max 6
_reflns_limit_h_min 0
_reflns_limit_k_max 17
_reflns_limit_k_min 0
_reflns_limit_l_max 12
_reflns_limit_l_min -12
_reflns_number_total 1459
_cod_data_source_file d5dt02947c2.cif
_cod_data_source_block Zr-PNA_1-1
_cod_depositor_comments 'Adding full bibliography for 7720676--7720677.cif.'
_cod_original_cell_volume 827.18(5)
_cod_original_sg_symbol_H-M 'P 21/c'
_cod_database_code 7720677
_gsas_gsasii_version 5510
_refine_ls_r_f_factor 0.02701
_gsas_proc_ls_prof_r_b_factor 0.04221
_gsas_proc_ls_prof_wr_b_factor 0.25552

loop_
_space_group_symop_id
_space_group_symop_operation_xyz
1 x,y,z
2 -x,1/2+y,1/2-z
3 -x,-y,-z
4 x,1/2-y,1/2+z

loop_
_atom_site_label
_atom_site_type_symbol
_atom_site_fract_x
_atom_site_fract_y
_atom_site_fract_z
_atom_site_occupancy
_atom_site_adp_type
_atom_site_U_iso_or_equiv
_atom_site_site_symmetry_multiplicity
Zr1 Zr 0.50000 0.50000 1.00000 1.0000 Uiso 0.0100(7) 2
P1 P -0.0054(10) 0.5106(4) 0.7917(4) 1.0000 Uiso 0.0157(16) 4
O1 O -0.2648(21) 0.5178(9) 0.8388(8) 1.0000 Uiso 0.0195(18) 4
O2 O 0.0556(22) 0.4198(8) 0.7331(10) 1.0000 Uiso 0.0195(18) 4
O3 O 0.1777(20) 0.5412(7) 0.8942(11) 1.0000 Uiso 0.0195(18) 4
C2 C 0.017(4) 0.6025(10) 0.6787(16) 1.0000 Uiso 0.0180(26) 4
C1 C -0.1553(31) 0.6753(12) 0.6953(16) 1.0000 Uiso 0.0180(26) 4
C3 C 0.205(3) 0.6004(10) 0.5792(16) 1.0000 Uiso 0.0180(26) 4
C4 C 0.220(3) 0.6746(11) 0.5015(17) 1.0000 Uiso 0.0180(26) 4
C5 C 0.064(3) 0.7490(9) 0.5164(18) 1.0000 Uiso 0.0180(26) 4
N1 N -0.0989(27) 0.7427(9) 0.6126(13) 1.0000 Uiso 0.018(5) 4
C6 C 0.419(3) 0.6724(10) 0.4003(16) 1.0000 Uiso 0.0180(26) 4
O4 O 0.5735(21) 0.6062(7) 0.4120(10) 1.0000 Uiso 0.0195(18) 4
O5 O 0.4047(24) 0.7283(9) 0.3164(12) 1.0000 Uiso 0.0195(18) 4
F1 F 0.5584(19) 0.6281(6) 1.0385(9) 1.0000 Uiso 0.029(4) 4

loop_
_atom_type_symbol
_atom_type_number_in_cell
_atom_type_scat_Cromer_Mann_a1
_atom_type_scat_Cromer_Mann_a2
_atom_type_scat_Cromer_Mann_a3
_atom_type_scat_Cromer_Mann_a4
_atom_type_scat_Cromer_Mann_b1
_atom_type_scat_Cromer_Mann_b2
_atom_type_scat_Cromer_Mann_b3
_atom_type_scat_Cromer_Mann_b4
_atom_type_scat_Cromer_Mann_c
_atom_type_scat_length_neutron
_atom_type_scat_source
_atom_type_scat_dispersion_real
_atom_type_scat_dispersion_imag
_atom_type_scat_dispersion_source
C 24 2.31 1.02 1.5886 0.865 20.8439 10.2075 0.5687 51.6512 0.2156 0.6648 https://subversion.xray.aps.anl.gov/pyGSAS/trunk/atmdata.py 0.003 0.002 https://subversion.xray.aps.anl.gov/pyGSAS/trunk/atmdata.py
F 4 3.5392 2.6412 1.517 1.0243 10.2825 4.2944 0.2615 26.1476 0.2776 0.5654 https://subversion.xray.aps.anl.gov/pyGSAS/trunk/atmdata.py 0.017 0.010 https://subversion.xray.aps.anl.gov/pyGSAS/trunk/atmdata.py
N 4 12.2126 3.1322 2.0125 1.1663 0.0057 9.8933 28.9975 0.5826 -11.529 0.936 https://subversion.xray.aps.anl.gov/pyGSAS/trunk/atmdata.py 0.006 0.003 https://subversion.xray.aps.anl.gov/pyGSAS/trunk/atmdata.py
O 20 3.0485 2.2868 1.5463 0.867 13.2771 5.7011 0.3239 32.9089 0.2508 0.5805 https://subversion.xray.aps.anl.gov/pyGSAS/trunk/atmdata.py 0.011 0.006 https://subversion.xray.aps.anl.gov/pyGSAS/trunk/atmdata.py
P 4 6.4345 4.1791 1.78 1.4908 1.9067 27.157 0.526 68.1645 1.1149 0.513 https://subversion.xray.aps.anl.gov/pyGSAS/trunk/atmdata.py 0.102 0.094 https://subversion.xray.aps.anl.gov/pyGSAS/trunk/atmdata.py
Zr 2 17.8765 10.948 5.4173 3.6572 1.2762 11.916 0.1176 87.6627 2.0693 0.716 https://subversion.xray.aps.anl.gov/pyGSAS/trunk/atmdata.py -2.966 0.558 https://subversion.xray.aps.anl.gov/pyGSAS/trunk/atmdata.py

loop_
_geom_angle_atom_site_label_1
_geom_angle_atom_site_label_2
_geom_angle_atom_site_label_3
_geom_angle
_geom_angle_site_symmetry_1
_geom_angle_site_symmetry_2
_geom_angle_site_symmetry_3
_geom_angle_publ_flag
O3 Zr1 O3 180 1_555 1_555 3_667 yes
O3 Zr1 F1 87.3(4) 1_555 1_555 1_555 yes
O3 Zr1 F1 92.7(4) 3_667 1_555 1_555 yes
O3 Zr1 F1 92.7(4) 1_555 1_555 3_667 yes
O3 Zr1 F1 87.3(4) 3_667 1_555 3_667 yes
F1 Zr1 F1 180 1_555 1_555 3_667 yes
O1 P1 O2 114.2(8) 1_555 1_555 1_555 yes
O1 P1 O3 108.4(7) 1_555 1_555 1_555 yes
O2 P1 O3 115.2(8) 1_555 1_555 1_555 yes
O1 P1 C2 103.9(8) 1_555 1_555 1_555 yes
O2 P1 C2 112.1(7) 1_555 1_555 1_555 yes
O3 P1 C2 101.8(9) 1_555 1_555 1_555 yes
Zr1 O3 P1 142.5(7) 1_555 1_555 1_555 yes
P1 C2 C1 116.1(13) 1_555 1_555 1_555 yes
P1 C2 C3 120.9(13) 1_555 1_555 1_555 yes
C1 C2 C3 123.0(13) 1_555 1_555 1_555 yes
C2 C1 N1 109.3(13) 1_555 1_555 1_555 yes
C2 C3 C4 117.6(14) 1_555 1_555 1_555 yes
C3 C4 C5 121.7(14) 1_555 1_555 1_555 yes
C3 C4 C6 117.2(14) 1_555 1_555 1_555 yes
C5 C4 C6 121.1(15) 1_555 1_555 1_555 yes
C4 C5 N1 114.6(14) 1_555 1_555 1_555 yes
C1 N1 C5 133.4(14) 1_555 1_555 1_555 yes
C4 C6 O4 113.1(14) 1_555 1_555 1_555 yes
C4 C6 O5 118.0(15) 1_555 1_555 1_555 yes
O4 C6 O5 128.7(15) 1_555 1_555 1_555 yes

loop_
_geom_bond_atom_site_label_1
_geom_bond_atom_site_label_2
_geom_bond_distance
_geom_bond_site_symmetry_1
_geom_bond_site_symmetry_2
_geom_bond_publ_flag
Zr1 O1 2.145(9) 1_555 1_655 yes
Zr1 O1 2.145(9) 1_555 3_567 yes
Zr1 O3 2.107(11) 1_555 1_555 yes
Zr1 O3 2.107(11) 1_555 3_667 yes
Zr1 F1 1.966(9) 1_555 1_555 yes
Zr1 F1 1.966(9) 1_555 3_667 yes
P1 O1 1.463(10) 1_555 1_555 yes
P1 O2 1.518(12) 1_555 1_555 yes
P1 O3 1.512(11) 1_555 1_555 yes
P1 C2 1.821(14) 1_555 1_555 yes
O1 Zr1 2.145(9) 1_555 1_455 yes
O1 P1 1.463(10) 1_555 1_555 yes
O2 P1 1.518(12) 1_555 1_555 yes
O3 Zr1 2.107(11) 1_555 1_555 yes
O3 P1 1.512(11) 1_555 1_555 yes
C2 P1 1.821(14) 1_555 1_555 yes
C2 C1 1.419(18) 1_555 1_555 yes
C2 C3 1.460(17) 1_555 1_555 yes
C1 C2 1.419(18) 1_555 1_555 yes
C1 N1 1.366(17) 1_555 1_555 yes
C3 C2 1.460(17) 1_555 1_555 yes
C3 C4 1.379(17) 1_555 1_555 yes
C4 C3 1.379(17) 1_555 1_555 yes
C4 C5 1.384(17) 1_555 1_555 yes
C4 C6 1.513(16) 1_555 1_555 yes
C5 C4 1.384(17) 1_555 1_555 yes
C5 N1 1.346(18) 1_555 1_555 yes
N1 C1 1.366(17) 1_555 1_555 yes
N1 C5 1.346(18) 1_555 1_555 yes
C6 C4 1.513(16) 1_555 1_555 yes
C6 O4 1.277(15) 1_555 1_555 yes
C6 O5 1.219(16) 1_555 1_555 yes
O4 C6 1.277(15) 1_555 1_555 yes
O5 C6 1.219(16) 1_555 1_555 yes
F1 Zr1 1.966(9) 1_555 1_555 yes

loop_
_gsas_i100_meas
97.47
59.01
0.02
5.58
0.05
0.02
0.87
15.80
100.00
12.33
0.36
0.15
1.86
20.56
40.20
13.53
24.46
4.15
2.21
0.29
21.11
0.97
2.95
4.41
2.36
23.86
77.42
0.53
0.05
0.72
2.88
0.40
0.08
3.22
29.42
1.76
5.21
10.62
2.93
11.79
2.13
1.87
11.34
0.00
0.74
1.72
0.44
0.13
2.69
6.68
1.84
0.58
6.97
9.15
3.75
6.71
4.31
1.62
0.30
1.00
1.94
0.15
0.03
0.66
0.20
0.29
4.18
0.50
0.00
0.02
4.06
0.01
1.19
2.28
0.01
0.03
5.67
0.44
2.04
0.00
0.01
1.35
3.46
0.97
0.42
0.00
1.66
1.52
2.74
0.10
0.34
0.22
6.08
0.28
5.99
5.46
0.02
9.41
7.71
4.75
5.89
5.77
1.45
1.49
1.27
0.38
2.89
0.21
0.45
1.34
1.67
2.47
7.22
0.14
0.10
4.84
0.10
0.50
1.60
1.48
3.81
2.04
0.86
0.01
0.13
0.12
0.98
2.64
0.10
0.23
4.57
3.31
0.04
3.06
0.39
0.15
0.00
0.00
0.04
0.41
0.24
5.99
2.05
0.51
0.00
0.04
2.76
0.49
5.92
0.12
0.66
0.31
0.11
0.49
0.51
1.58
0.15
1.09
0.17
1.77
0.00
1.70
0.00
0.05
0.37
0.06
3.49
2.95
2.14
3.30
0.37
0.94
1.85
0.23
0.11
0.56
0.36
0.01
1.68
0.04
0.32
0.69
5.31
0.33
1.36
0.00
0.04
3.70
4.94
0.10
4.64
1.38
1.18
0.01
0.05
1.01
0.34
0.25
0.02
2.08
3.78
1.88
3.01
2.34
1.17
0.65
1.05
0.09
5.85
0.11
0.35
0.75
2.86
0.00
0.60
0.19
0.14
0.90
0.13
0.03
0.27
1.88
0.01
0.13
0.04
0.01
0.39
2.06
0.05
0.01
0.19
0.11
0.01
2.00
0.80
1.32
1.84
0.62
0.01
1.44
0.00
0.01
2.65
2.92
0.59
1.03
0.02
3.75
0.86
0.47
0.01
0.13
0.21
1.70
3.97
0.31
0.26
0.01
2.45
0.03
0.02
0.99
1.39
0.72
0.05
1.85
1.14
0.15
1.02
0.00
0.02
0.27
0.02
0.02
1.03
0.91
0.89
0.01
0.71
0.00
0.04
0.52
3.24
0.99
0.14
0.51
0.00
0.09
0.34
3.38
0.22
0.16
0.00
1.95
2.33
0.19
0.03
0.00
2.51
1.40
0.45
0.38
0.02
0.30
0.23
0.08
0.01
0.00
0.57
0.46
0.02
0.08
0.23
0.01
1.04
0.63
0.06
0.00
0.08
0.08
0.01
2.56
1.62
0.74
0.24
0.11
0.71
0.19
1.55
0.72
0.06
1.97
0.90
4.64
1.11
0.79
0.01
0.04
0.57
0.02
0.01
0.30
0.10
0.01
0.04
0.00
0.08
0.00
0.69
0.02
0.19
0.15
0.22
0.64
0.02
0.06
0.35
0.02
0.01
0.07
0.03
0.20
0.16
0.37
1.01
0.10
0.00
0.28
0.00
0.23
1.31
0.04
0.78
0.17
0.01
1.62
2.46
0.24
0.28
0.01
0.18
0.02
1.84
0.02
0.01
0.37
2.24
1.23
0.00
0.98
1.20
0.20
0.58
0.30
0.77
0.04
0.01
0.26
0.06
2.86
1.26
0.05
0.06
0.13
0.29
0.26
0.17
0.90
0.00
0.00
0.00
0.27
0.02
0.08
1.06
0.03
0.02
0.01
0.00
0.01
0.00
0.18
0.09
2.15
0.69
0.00
1.48
0.09
0.01
1.38
0.10
0.01
0.08
0.00
0.01
0.07
0.04
0.31
0.10
0.05
0.52
0.75
0.20
0.00
0.00
0.01
0.44
0.25
0.00
0.40
0.38
0.21
0.01
0.30
1.63
0.02
0.00
0.00
0.29
0.18
0.87
0.95
0.11
0.03
0.84
0.57
0.02
0.01
0.37
0.02
0.05
0.54
0.45
0.23
0.18
0.35
0.02
0.03
0.10
0.09
0.24
0.20
0.01
0.14
0.21
0.00
0.96
0.25
0.02
0.95
0.21
0.03
0.01
1.38
0.04
0.02
0.13
0.06
0.01
0.09
0.09
0.19
0.04
0.21
0.01
0.94
0.01
0.06
0.04
0.76
0.30
0.19
0.31
0.06
0.01
0.70
0.70
0.23
0.36
0.06
0.09
0.20
0.00
0.44
0.24
0.37
0.04
0.02
0.08
0.02
0.00
0.09
0.45
0.00
0.17
0.13
0.52
0.00
0.02
0.15
0.01
0.78
0.62
0.00
0.61
0.16
0.00
0.30
0.76
0.00
0.01
0.05
0.07
0.00
0.20
0.03
0.46
0.27
0.01
0.22
0.34
1.20
0.51
1.14
0.32
0.40
0.02
0.00
0.01
1.21
0.13
0.17
0.09
0.12
0.94
0.62
0.02
0.14
0.00
0.06
0.00
0.04
0.02
0.27
0.20
0.12
0.01
1.03
1.53
0.90
0.11
0.00
0.02
0.25
0.26
0.37
0.16
0.63
0.23
0.24
0.09
0.24
0.11
0.01
0.01
0.51
0.04
0.79
0.09
0.00
0.05
0.10
0.18
0.07
0.20
0.88
0.68
0.64
0.26
0.76
0.20
0.12
0.53
0.02
0.39
0.00
0.29
0.01
0.00
0.00
0.78
0.15
0.26
0.71
0.09
0.58
0.12
0.19
0.47
0.00
0.04
0.06
0.68
0.42
0.02
0.01
0.02
1.13
0.02
0.02
0.01
0.00
0.30
0.45
0.28
0.14
0.00
0.58
0.01
0.03
0.03
0.06
0.86
0.01
0.02
0.05
0.02
0.02
0.00
0.28
0.06
0.78
0.26
0.13
0.21
0.02
0.05
0.21
1.19
0.51
0.16
0.04
0.01
0.28
0.77
0.04
0.02
0.02
0.02
0.00
0.00
0.03
0.66
0.01
0.01
0.52
0.54
0.09
0.00
0.00
0.44
0.00
0.53
0.00
0.04
0.01
0.19
0.18
0.67
0.16
0.13
0.47
0.44
0.04
0.77
0.00
0.14
0.03
0.30
0.00
0.00
0.18
0.55
0.01
0.22
1.20
0.22
0.07
0.00
0.26
0.00
0.24
0.70
0.12
0.03
0.33
0.15
0.04
0.03
0.01
0.00
0.26
0.00
0.03
0.08
0.00
0.07
0.53
0.06
0.01
0.03
0.00
0.19
0.08
0.03
0.28
0.08
0.01
0.04
0.07
0.16
0.62
0.00
0.23
0.35
0.05
0.12
0.12
0.21
0.02
0.10
0.25
0.05
0.00
0.83
0.00
0.17
0.00
0.18
0.00
0.48
0.01
0.14
0.01
0.10
0.02
0.03
0.08
0.06
0.33
0.19
0.05
0.30
0.05
0.02
0.01
0.01
0.03
0.05
0.19
0.08
0.05
0.01
0.14
0.42
0.28
0.01
0.36
0.26
0.00
0.03
0.00
0.00
0.00
0.12
0.16
0.15
0.19
0.50
0.56
0.18
0.08
0.19
0.23
0.54
0.36
0.71
0.53
0.01
0.62
0.06
0.01
0.99
0.00
0.29
0.02
0.00
0.04
0.56
0.12
0.17
0.01
0.02
0.30
0.16
0.58
0.22
0.08
0.01
0.23
0.01
0.01
0.37
0.17
0.03
0.05
0.01
0.28
0.06
0.25
0.01
0.03
0.00
0.01
0.03
0.37
0.03
0.07
0.22
0.00
0.11
0.00
0.02
0.53
0.07
0.20
0.01
0.02
0.61
0.17
0.49
0.01
0.00
0.00
0.01
0.38
0.25
0.41
0.01
0.22
0.00
0.02
0.12
0.81
0.20
0.05
0.33
0.01
0.00
0.38
0.00
0.00
0.02
0.01
0.00
0.00
0.00
0.19
0.33
0.70
0.51
0.04
0.57
0.73
0.02
0.02
0.32
0.45
0.16
0.43
0.07
0.00
0.06
0.01
0.20
0.00
0.07
0.33
0.08
0.01
0.03
0.00
0.13
0.01
0.38
0.00
0.15
0.00
0.13
0.00
0.01
0.65
0.21
0.06
0.09
0.31
0.06
0.02
0.01
0.00
0.27
0.00
0.02
0.04
0.00
0.00
0.01
0.17
0.10
0.00
0.25
0.18
0.00
0.16
0.01
0.22
0.02
0.11
0.07
0.43
0.03
0.01
0.10
0.01
0.42
0.00
0.00
0.03
0.10
0.00
0.02
0.00
0.01
0.36
0.02
0.00
0.15
0.03
0.15
0.02
0.03
0.39
0.29
0.03
0.46
0.00
0.06
0.18
0.02
0.17
0.26
0.00
0.02
0.05
0.04
0.06
0.15
0.00
0.12
0.02
0.12
0.06
0.04
0.38
0.02
0.10
0.42
0.01
0.04
0.21
0.00
0.06
0.69
0.02
0.34
0.12
0.01
0.07
0.01
0.13
0.01
0.01
0.01
0.11
0.06
0.09
0.11
0.04
0.04
0.06
0.00
0.12
0.00
0.00
0.07
0.03
0.02
0.01
0.01
0.01
0.01
0.04
0.01
0.07
0.04
0.02
0.01
0.07
0.15
0.44
0.10
0.41
0.23
0.36
0.01
0.01
0.19
0.20
0.00
0.02
0.00
0.01
0.00
0.01
0.03
0.00
0.01
0.11
0.03
0.00
0.02
0.00
0.57
0.02
0.01
0.01
0.01
0.00
0.02
0.12
0.02
0.14
0.03
0.01
0.02
0.40
0.00
0.19
0.00
0.00
0.00
0.02
0.01
0.23
0.02
0.03
0.21
0.13
0.35
0.31
0.21
0.40
0.35
0.22
0.38
0.07
0.13
0.03
0.09
0.00
0.01
0.41
0.01
0.03
0.00
0.01
0.00
0.16
0.06
0.03
0.03
0.17
0.13
0.41
0.05
0.00
0.03
0.05
0.04
0.04
0.02
0.05
0.00
0.22
0.03
0.00
0.02
0.07
0.01
0.05
0.01
0.07
0.14
0.00
0.03
0.01
0.01
0.05
0.27
0.01
0.00
0.07
0.00
0.17
0.37
0.00
0.08
0.16
0.00
0.00
0.04
0.08
0.07
0.28
0.14
0.01
0.05
0.32
0.09
0.00
0.03
0.04
0.00
0.03
0.00
0.23
0.24
0.25
0.15
0.10
0.02
0.39
0.01
0.24
0.00
0.00
0.03
0.18
0.07
0.40
0.11
0.03
0.01
0.00
0.27
0.05
0.01
0.04
0.00
0.08
0.04
0.00
0.03
0.23
0.18
0.01
0.06
0.02
0.04
0.14
0.00
0.00
0.12
0.26
0.00
0.20
0.19
0.04
0.01
0.04
0.00
0.00
0.05
0.10
0.02
0.12
0.00
0.01
0.04
0.05
0.00
0.00
0.01
0.05
0.03
0.02
0.00
0.01
0.02
0.00
0.13
0.06
0.03
0.00
0.10
0.01
0.11
0.00
0.01
0.01
0.03
0.02
0.13
0.00
0.03
0.03
0.02
0.05
0.00
0.00
0.01
0.03
0.23
0.06
0.10
0.28
0.02
0.02
0.04
0.06
0.05
0.29
0.00
0.00
0.01
0.11
0.05
0.02
0.41
0.30
0.41
0.06
0.00
0.00
0.11
0.12
0.13
0.06
0.11
0.03
0.01
0.04
0.03
0.27
0.13
0.01
0.01
0.24
0.03
0.22
0.27
0.26
0.04
0.27
0.46
0.03
0.05
0.00
0.04
0.20
0.02
0.35
0.25
0.01
0.23
0.01
0.13
0.01
0.01
0.07
0.00
0.00
0.15
0.01
0.14
0.10
0.13
0.11
0.00
0.11
0.11
0.00
0.07
0.01
0.24
0.00
0.14
0.02
0.09
0.00
0.01
0.02
0.01
0.01
0.00
0.05
0.04
0.12
0.04
0.10
0.04
0.10
0.09
0.07
0.00
0.06
0.00
0.01
0.19
0.26
0.10
0.04
0.18
0.29
0.16
0.01
0.06
0.07
0.00
0.08
0.18
0.02
0.21
0.01
0.05
0.00
0.03
0.00
0.07
0.07
0.10
0.11
0.00
0.10
0.02
0.10
0.01
0.02
0.42
0.00
0.19
0.03
0.18
0.01
0.04
0.01
0.05
0.06
0.06
0.03
0.15
0.01
0.04
0.00
0.00
0.02
0.28
0.00
0.03
0.01
0.25
0.20
0.01
0.01
0.02
0.00
0.04
0.00
0.01
0.11
0.03
0.01
0.02
0.01
0.18
0.00
0.04
0.23
0.12
0.07
0.18
0.54
0.05
0.01
0.07
0.26
0.01
0.00
0.00
0.00
0.09
0.02
0.00
0.00
0.05
0.00
0.01
0.05
0.04
